data_4311555
loop_
_publ_author_name
'Steve Laborda'
'Rodolphe Cl\'erac'
'Christopher E. Anson'
'Annie K. Powell'

_publ_section_title
;
 Intra and Intermolecular Magnetic Interactions in a Series of Dinuclear
 Cu(II)/hxta Complexes {H5hxta
 =N,N'-(2-hydroxy-1,3-xylylene)-bis-(N-carboxymethylglycine)}: Correlation
 of Magnetic Properties with Geometry
;
_journal_name_full 'Inorganic Chemistry'
_journal_page_first 5931
_journal_page_last 5943
_journal_paper_doi 10.1021/ic035333m
_journal_volume 43
_journal_year 2004
_chemical_formula_sum 'C32 H64 Cl2 Cu4 N4 Na2 O36'
_chemical_formula_weight 1451.91
_chemical_name_systematic
; 
 Hexaaquodi(\m-aquo)disodium[bis-[{2,6-bis(N,N-bis-(carboxymethyl)
aminomethyl)-4-chlorophenoxy}diaquodicopper(II)] hexahydrate 
;
_space_group_IT_number 14
_symmetry_cell_setting monoclinic
_symmetry_space_group_name_Hall '-P 2yn'
_symmetry_space_group_name_H-M 'P 1 21/n 1'
_atom_sites_solution_hydrogens difmap
_atom_sites_solution_primary direct
_atom_sites_solution_secondary difmap
_audit_creation_method SHELXL-97
_cell_angle_alpha 90.00
_cell_angle_beta 98.7770(10)
_cell_angle_gamma 90.00
_cell_formula_units_Z 2
_cell_length_a 9.7480(3)
_cell_length_b 17.9786(6)
_cell_length_c 15.7561(5)
_cell_measurement_reflns_used 10903
_cell_measurement_temperature 200(2)
_cell_measurement_theta_max 27.94
_cell_measurement_theta_min 2.40
_cell_volume 2729.01(15)
_computing_cell_refinement 'SMART-NT 5.6 (Bruker AXS Inc., 2000)'
_computing_data_collection 'SMART-NT 5.6 (Bruker AXS Inc., 2000)'
_computing_data_reduction 'SAINT+ 6.0 (Bruker AXS Inc., 2000)'
_computing_molecular_graphics 'XP: SHELXTL 5.1 (Bruker AXS Inc., 1997)'
_computing_publication_material 'XCIF: SHELXTL 5.1 (Bruker AXS Inc., 1997)'
_computing_structure_refinement 'XL: SHELXTL 5.1 (Bruker AXS Inc., 1997)'
_computing_structure_solution 'XS: SHELXTL 5.1 (Bruker AXS Inc., 1997)'
_diffrn_ambient_temperature 200(2)
_diffrn_detector_area_resol_mean 8.333
_diffrn_measured_fraction_theta_full 0.997
_diffrn_measured_fraction_theta_max 0.924
_diffrn_measurement_device_type 'Bruker SMART Apex'
_diffrn_measurement_method 'CCD area detector'
_diffrn_radiation_monochromator graphite
_diffrn_radiation_source 'rotating anode'
_diffrn_radiation_type MoK\a
_diffrn_radiation_wavelength 0.71073
_diffrn_reflns_av_R_equivalents 0.0497
_diffrn_reflns_av_sigmaI/netI 0.0396
_diffrn_reflns_limit_h_max 12
_diffrn_reflns_limit_h_min -12
_diffrn_reflns_limit_k_max 22
_diffrn_reflns_limit_k_min -23
_diffrn_reflns_limit_l_max 20
_diffrn_reflns_limit_l_min -9
_diffrn_reflns_number 13553
_diffrn_reflns_theta_full 25.00
_diffrn_reflns_theta_max 27.92
_diffrn_reflns_theta_min 2.27
_exptl_absorpt_coefficient_mu 1.756
_exptl_absorpt_correction_T_max 0.928
_exptl_absorpt_correction_T_min 0.605
_exptl_absorpt_correction_type empirical
_exptl_absorpt_process_details 'SADABS (Bruker AXS Inc., 2000)'
_exptl_crystal_colour green
_exptl_crystal_density_diffrn 1.767
_exptl_crystal_density_method 'not measured'
_exptl_crystal_description block
_exptl_crystal_F_000 1488
_exptl_crystal_size_max 0.11
_exptl_crystal_size_mid 0.06
_exptl_crystal_size_min 0.03
_refine_diff_density_max 0.458
_refine_diff_density_min -0.741
_refine_diff_density_rms 0.119
_refine_ls_extinction_coef 0.0126(7)
_refine_ls_extinction_expression Fc^*^=kFc[1+0.001xFc^2^\l^3^/sin(2\q)]^-1/4^
_refine_ls_extinction_method SHELXL
_refine_ls_goodness_of_fit_ref 1.085
_refine_ls_hydrogen_treatment refall
_refine_ls_matrix_type full
_refine_ls_number_parameters 434
_refine_ls_number_reflns 6040
_refine_ls_number_restraints 0
_refine_ls_restrained_S_all 1.085
_refine_ls_R_factor_all 0.0428
_refine_ls_R_factor_gt 0.0381
_refine_ls_shift/su_max 0.001
_refine_ls_shift/su_mean 0.000
_refine_ls_structure_factor_coef Fsqd
_refine_ls_weighting_details 'calc w=1/[\s^2^(Fo^2^)+(0.0567P)^2^+1.7327P] where P=(Fo^2^+2Fc^2^)/3'
_refine_ls_weighting_scheme calc
_refine_ls_wR_factor_gt 0.0984
_refine_ls_wR_factor_ref 0.1017
_reflns_number_gt 5399
_reflns_number_total 6040
_reflns_threshold_expression >2sigma(I)
_cod_data_source_file ic035333msi20031118_073501_02.cif
_cod_data_source_block laborda2
_cod_original_cell_volume 2729.00(15)
_cod_database_code 4311555

loop_
_symmetry_equiv_pos_as_xyz
'x, y, z'
'-x+1/2, y+1/2, -z+1/2'
'-x, -y, -z'
'x-1/2, -y-1/2, z-1/2'

loop_
_atom_site_label
_atom_site_type_symbol
_atom_site_fract_x
_atom_site_fract_y
_atom_site_fract_z
_atom_site_U_iso_or_equiv
_atom_site_adp_type
_atom_site_occupancy
_atom_site_symmetry_multiplicity
_atom_site_calc_flag
_atom_site_refinement_flags
_atom_site_disorder_assembly
_atom_site_disorder_group
Cu1 Cu 0.79572(3) 0.279377(15) 0.087640(18) 0.01799(10) Uani 1 1 d . . .
Cu2 Cu 0.80775(3) 0.425208(15) 0.253701(18) 0.01821(10) Uani 1 1 d . . .
O1 O 0.81231(18) 0.38166(9) 0.12196(11) 0.0212(3) Uani 1 1 d . . .
C1 C 0.7885(2) 0.43790(13) 0.06612(15) 0.0194(4) Uani 1 1 d . . .
C2 C 0.8738(2) 0.50171(13) 0.07914(15) 0.0196(4) Uani 1 1 d . . .
C3 C 0.8499(3) 0.56178(13) 0.02293(15) 0.0210(5) Uani 1 1 d . . .
H3 H 0.9073 0.6047 0.0312 0.025 Uiso 1 1 calc R . .
C4 C 0.7415(3) 0.55835(13) -0.04530(16) 0.0218(5) Uani 1 1 d . . .
Cl1 Cl 0.71593(7) 0.63281(4) -0.11788(4) 0.03051(16) Uani 1 1 d . . .
C5 C 0.6546(3) 0.49694(13) -0.05882(16) 0.0220(5) Uani 1 1 d . . .
H5 H 0.5805 0.4961 -0.1056 0.026 Uiso 1 1 calc R . .
C6 C 0.6774(2) 0.43610(12) -0.00261(15) 0.0195(4) Uani 1 1 d . . .
C7 C 0.5787(2) 0.37148(13) -0.00971(16) 0.0214(5) Uani 1 1 d . . .
H7A H 0.5070 0.3786 -0.0607 0.026 Uiso 1 1 calc R . .
H7B H 0.5314 0.3705 0.0416 0.026 Uiso 1 1 calc R . .
N1 N 0.64967(19) 0.29807(10) -0.01724(13) 0.0179(4) Uani 1 1 d . . .
C8 C 0.5481(2) 0.23616(13) -0.01508(17) 0.0226(5) Uani 1 1 d . . .
H8A H 0.5033 0.2248 -0.0744 0.027 Uiso 1 1 calc R . .
H8B H 0.4748 0.2521 0.0181 0.027 Uiso 1 1 calc R . .
C9 C 0.6184(3) 0.16616(13) 0.02557(16) 0.0222(5) Uani 1 1 d . . .
O2 O 0.73611(18) 0.17518(9) 0.07277(12) 0.0257(4) Uani 1 1 d . . .
O3 O 0.5579(2) 0.10528(10) 0.01528(13) 0.0303(4) Uani 1 1 d . . .
C10 C 0.7173(2) 0.29540(14) -0.09634(15) 0.0214(5) Uani 1 1 d . . .
H10A H 0.6947 0.3420 -0.1291 0.026 Uiso 1 1 calc R . .
H10B H 0.6762 0.2538 -0.1327 0.026 Uiso 1 1 calc R . .
C11 C 0.8750(3) 0.28586(13) -0.08103(16) 0.0232(5) Uani 1 1 d . . .
O4 O 0.93612(18) 0.27578(11) -0.00589(12) 0.0290(4) Uani 1 1 d . . .
O5 O 0.9333(2) 0.28918(12) -0.14649(13) 0.0337(4) Uani 1 1 d . . .
C12 C 0.9926(2) 0.50043(13) 0.15216(15) 0.0201(4) Uani 1 1 d . . .
H12A H 1.0466 0.4542 0.1484 0.024 Uiso 1 1 calc R . .
H12B H 1.0546 0.5430 0.1457 0.024 Uiso 1 1 calc R . .
N2 N 0.94894(19) 0.50425(10) 0.23949(12) 0.0172(4) Uani 1 1 d . . .
C13 C 1.0711(2) 0.48585(13) 0.30478(16) 0.0216(5) Uani 1 1 d . . .
H13A H 1.0606 0.5093 0.3603 0.026 Uiso 1 1 calc R . .
H13B H 1.1565 0.5057 0.2863 0.026 Uiso 1 1 calc R . .
C14 C 1.0838(2) 0.40156(13) 0.31615(16) 0.0211(5) Uani 1 1 d . . .
O6 O 0.96886(17) 0.36427(9) 0.29985(11) 0.0212(3) Uani 1 1 d . . .
O7 O 1.19700(18) 0.37322(11) 0.34251(15) 0.0342(5) Uani 1 1 d . . .
C15 C 0.8807(2) 0.57588(12) 0.25276(16) 0.0199(4) Uani 1 1 d . . .
H15A H 0.9163 0.6149 0.2175 0.024 Uiso 1 1 calc R . .
H15B H 0.9030 0.5907 0.3138 0.024 Uiso 1 1 calc R . .
C16 C 0.7228(2) 0.56904(13) 0.22764(15) 0.0201(5) Uani 1 1 d . . .
O8 O 0.67096(17) 0.50476(9) 0.22808(12) 0.0226(3) Uani 1 1 d . . .
O9 O 0.65257(17) 0.62730(9) 0.21145(12) 0.0238(4) Uani 1 1 d . . .
O10 O 0.9209(2) 0.24740(11) 0.19199(12) 0.0254(4) Uani 1 1 d . . .
H101 H 0.898(4) 0.213(2) 0.217(2) 0.035(9) Uiso 1 1 d . . .
H102 H 0.944(4) 0.280(2) 0.223(3) 0.039(10) Uiso 1 1 d . . .
O11 O 0.6662(2) 0.35239(12) 0.26970(14) 0.0299(4) Uani 1 1 d . . .
H111 H 0.601(4) 0.368(2) 0.282(2) 0.037(10) Uiso 1 1 d . . .
H112 H 0.693(4) 0.317(2) 0.305(3) 0.045(10) Uiso 1 1 d . . .
Na1 Na 0.60601(11) 0.43287(6) 0.46238(7) 0.0299(2) Uani 1 1 d . . .
O12 O 0.4415(2) 0.43528(12) 0.55605(15) 0.0319(4) Uani 1 1 d . . .
H121 H 0.485(5) 0.428(2) 0.606(3) 0.057(13) Uiso 1 1 d . . .
H122 H 0.387(5) 0.408(2) 0.550(3) 0.050(13) Uiso 1 1 d . . .
O13 O 0.6766(2) 0.31337(12) 0.52249(14) 0.0313(4) Uani 1 1 d . . .
H131 H 0.724(4) 0.290(2) 0.485(3) 0.050(11) Uiso 1 1 d . . .
H132 H 0.617(6) 0.290(3) 0.526(4) 0.086(19) Uiso 1 1 d . . .
O14 O 0.8233(2) 0.46381(13) 0.43150(15) 0.0325(4) Uani 1 1 d . . .
H141 H 0.891(5) 0.436(2) 0.451(3) 0.061(13) Uiso 1 1 d . . .
H142 H 0.846(5) 0.502(3) 0.443(3) 0.057(13) Uiso 1 1 d . . .
O15 O 0.4572(2) 0.42091(13) 0.33102(14) 0.0306(4) Uani 1 1 d . . .
H151 H 0.383(5) 0.403(2) 0.336(3) 0.047(11) Uiso 1 1 d . . .
H152 H 0.446(4) 0.457(2) 0.311(2) 0.033(10) Uiso 1 1 d . . .
O21 O 0.7117(2) 0.23538(11) 0.37390(13) 0.0296(4) Uani 1 1 d . . .
H211 H 0.752(4) 0.2009(19) 0.353(2) 0.031(8) Uiso 1 1 d . . .
H212 H 0.628(4) 0.2226(18) 0.367(2) 0.035(9) Uiso 1 1 d . . .
O22 O 0.4105(3) 0.56933(12) 0.27816(15) 0.0359(5) Uani 1 1 d . . .
H221 H 0.357(4) 0.596(2) 0.281(2) 0.029(9) Uiso 1 1 d . . .
H222 H 0.466(5) 0.590(2) 0.251(3) 0.054(12) Uiso 1 1 d . . .
O23 O 0.8029(2) 0.34326(14) -0.30388(17) 0.0405(5) Uani 1 1 d . . .
H231 H 0.837(4) 0.313(2) -0.275(3) 0.044(11) Uiso 1 1 d . . .
H232 H 0.781(5) 0.316(3) -0.349(3) 0.067(14) Uiso 1 1 d . . .

loop_
_atom_site_aniso_label
_atom_site_aniso_U_11
_atom_site_aniso_U_22
_atom_site_aniso_U_33
_atom_site_aniso_U_23
_atom_site_aniso_U_13
_atom_site_aniso_U_12
Cu1 0.01908(16) 0.01417(16) 0.02005(16) -0.00073(10) 0.00084(11) -0.00031(9)
Cu2 0.01586(15) 0.01587(16) 0.02313(17) 0.00106(10) 0.00370(11) -0.00062(9)
O1 0.0291(8) 0.0143(8) 0.0188(8) 0.0004(6) -0.0002(6) 0.0003(6)
C1 0.0229(11) 0.0171(11) 0.0190(11) -0.0014(9) 0.0058(9) 0.0027(8)
C2 0.0198(10) 0.0196(11) 0.0202(11) -0.0018(9) 0.0060(9) 0.0018(8)
C3 0.0245(11) 0.0179(11) 0.0222(11) -0.0003(9) 0.0088(9) -0.0005(9)
C4 0.0255(11) 0.0181(11) 0.0230(12) 0.0036(9) 0.0075(9) 0.0039(9)
Cl1 0.0362(3) 0.0247(3) 0.0306(3) 0.0101(2) 0.0050(3) 0.0032(2)
C5 0.0240(11) 0.0191(11) 0.0234(11) -0.0001(9) 0.0050(9) 0.0036(9)
C6 0.0204(10) 0.0157(10) 0.0226(11) -0.0016(8) 0.0044(9) 0.0016(8)
C7 0.0182(10) 0.0181(11) 0.0272(12) -0.0010(9) 0.0011(9) 0.0012(8)
N1 0.0169(9) 0.0145(9) 0.0222(10) -0.0009(7) 0.0029(7) -0.0003(7)
C8 0.0185(10) 0.0195(11) 0.0290(12) -0.0016(9) 0.0017(9) -0.0030(9)
C9 0.0245(11) 0.0185(11) 0.0239(12) -0.0010(9) 0.0040(9) -0.0029(9)
O2 0.0266(9) 0.0171(8) 0.0311(9) 0.0004(7) -0.0030(7) -0.0018(7)
O3 0.0316(10) 0.0207(9) 0.0361(11) 0.0018(8) -0.0032(8) -0.0072(7)
C10 0.0205(11) 0.0232(11) 0.0204(11) -0.0011(9) 0.0025(9) 0.0026(9)
C11 0.0216(11) 0.0218(12) 0.0265(12) -0.0016(9) 0.0044(9) -0.0025(9)
O4 0.0202(8) 0.0414(11) 0.0252(9) 0.0006(8) 0.0031(7) 0.0029(7)
O5 0.0264(9) 0.0502(12) 0.0262(9) 0.0028(9) 0.0088(7) 0.0002(8)
C12 0.0191(10) 0.0222(11) 0.0200(11) -0.0007(9) 0.0059(9) -0.0016(8)
N2 0.0162(9) 0.0153(9) 0.0198(9) 0.0001(7) 0.0018(7) 0.0004(7)
C13 0.0189(10) 0.0196(11) 0.0248(11) 0.0015(9) -0.0016(9) -0.0007(8)
C14 0.0189(10) 0.0210(11) 0.0236(11) 0.0032(9) 0.0040(9) 0.0016(8)
O6 0.0211(8) 0.0176(8) 0.0243(8) 0.0015(6) 0.0021(6) 0.0006(6)
O7 0.0201(9) 0.0291(10) 0.0527(13) 0.0160(9) 0.0030(8) 0.0022(7)
C15 0.0201(11) 0.0159(10) 0.0233(11) -0.0022(8) 0.0021(9) 0.0002(8)
C16 0.0193(11) 0.0219(11) 0.0195(11) -0.0018(9) 0.0037(9) 0.0024(8)
O8 0.0177(7) 0.0193(8) 0.0311(9) 0.0011(7) 0.0050(7) -0.0009(6)
O9 0.0230(8) 0.0192(8) 0.0293(9) 0.0003(7) 0.0044(7) 0.0047(6)
O10 0.0310(9) 0.0175(9) 0.0257(9) 0.0013(8) -0.0027(7) -0.0013(7)
O11 0.0220(9) 0.0262(10) 0.0431(12) 0.0048(9) 0.0099(8) -0.0021(7)
Na1 0.0246(5) 0.0293(6) 0.0359(6) 0.0023(4) 0.0050(4) 0.0011(4)
O12 0.0285(10) 0.0276(10) 0.0402(13) 0.0020(9) 0.0074(9) -0.0040(8)
O13 0.0293(10) 0.0302(11) 0.0342(11) -0.0035(8) 0.0049(8) -0.0026(8)
O14 0.0229(9) 0.0256(11) 0.0482(13) 0.0023(9) 0.0031(8) 0.0035(8)
O15 0.0218(10) 0.0296(11) 0.0405(12) 0.0037(9) 0.0049(8) -0.0018(8)
O21 0.0258(10) 0.0251(10) 0.0392(11) -0.0049(8) 0.0094(8) -0.0019(8)
O22 0.0314(11) 0.0332(11) 0.0453(13) 0.0062(9) 0.0130(10) 0.0052(9)
O23 0.0386(12) 0.0420(13) 0.0388(12) -0.0001(11) -0.0006(10) 0.0057(10)

loop_
_atom_type_symbol
_atom_type_description
_atom_type_scat_dispersion_real
_atom_type_scat_dispersion_imag
_atom_type_scat_source
C C 0.0033 0.0016 'International Tables Vol C Tables 4.2.6.8 and 6.1.1.4'
H H 0.0000 0.0000 'International Tables Vol C Tables 4.2.6.8 and 6.1.1.4'
N N 0.0061 0.0033 'International Tables Vol C Tables 4.2.6.8 and 6.1.1.4'
O O 0.0106 0.0060 'International Tables Vol C Tables 4.2.6.8 and 6.1.1.4'
Cl Cl 0.1484 0.1585 'International Tables Vol C Tables 4.2.6.8 and 6.1.1.4'
Cu Cu 0.3201 1.2651 'International Tables Vol C Tables 4.2.6.8 and 6.1.1.4'
Na Na 0.0362 0.0249 'International Tables Vol C Tables 4.2.6.8 and 6.1.1.4'

loop_
_geom_angle_atom_site_label_1
_geom_angle_atom_site_label_2
_geom_angle_atom_site_label_3
_geom_angle
_geom_angle_site_symmetry_1
_geom_angle_site_symmetry_3
_geom_angle_publ_flag
O1 Cu1 O2 163.56(8) . . ?
O1 Cu1 O10 91.69(8) . . ?
O2 Cu1 O10 87.46(8) . . ?
O1 Cu1 N1 95.11(7) . . ?
O2 Cu1 N1 84.45(7) . . ?
O10 Cu1 N1 171.22(8) . . ?
O1 Cu1 O4 100.74(7) . . ?
O2 Cu1 O4 95.55(8) . . ?
O10 Cu1 O4 100.59(8) . . ?
N1 Cu1 O4 83.61(7) . . ?
O11 Cu2 O8 92.53(8) . . ?
O11 Cu2 O6 96.87(8) . . ?
O8 Cu2 O6 165.35(7) . . ?
O11 Cu2 N2 177.30(8) . . ?
O8 Cu2 N2 85.24(7) . . ?
O6 Cu2 N2 85.02(7) . . ?
O11 Cu2 O1 89.98(8) . . ?
O8 Cu2 O1 100.07(7) . . ?
O6 Cu2 O1 91.17(7) . . ?
N2 Cu2 O1 91.91(7) . . ?
O11 Cu2 O14 88.23(8) . . ?
O8 Cu2 O14 87.56(7) . . ?
O6 Cu2 O14 81.54(6) . . ?
N2 Cu2 O14 90.15(7) . . ?
O1 Cu2 O14 172.23(6) . . ?
C1 O1 Cu1 122.76(14) . . ?
C1 O1 Cu2 108.75(13) . . ?
Cu1 O1 Cu2 126.01(8) . . ?
O1 C1 C6 121.6(2) . . ?
O1 C1 C2 118.6(2) . . ?
C6 C1 C2 119.7(2) . . ?
C3 C2 C1 120.0(2) . . ?
C3 C2 C12 122.2(2) . . ?
C1 C2 C12 117.8(2) . . ?
C4 C3 C2 119.4(2) . . ?
C4 C3 H3 120.3 . . ?
C2 C3 H3 120.3 . . ?
C5 C4 C3 121.9(2) . . ?
C5 C4 Cl1 118.97(19) . . ?
C3 C4 Cl1 119.11(18) . . ?
C4 C5 C6 119.3(2) . . ?
C4 C5 H5 120.4 . . ?
C6 C5 H5 120.4 . . ?
C5 C6 C1 119.7(2) . . ?
C5 C6 C7 121.2(2) . . ?
C1 C6 C7 118.9(2) . . ?
C6 C7 N1 112.83(18) . . ?
C6 C7 H7A 109.0 . . ?
N1 C7 H7A 109.0 . . ?
C6 C7 H7B 109.0 . . ?
N1 C7 H7B 109.0 . . ?
H7A C7 H7B 107.8 . . ?
C8 N1 C10 111.90(18) . . ?
C8 N1 C7 109.75(17) . . ?
C10 N1 C7 111.11(18) . . ?
C8 N1 Cu1 104.01(14) . . ?
C10 N1 Cu1 109.14(13) . . ?
C7 N1 Cu1 110.71(14) . . ?
N1 C8 C9 111.56(19) . . ?
N1 C8 H8A 109.3 . . ?
C9 C8 H8A 109.3 . . ?
N1 C8 H8B 109.3 . . ?
C9 C8 H8B 109.3 . . ?
H8A C8 H8B 108.0 . . ?
O3 C9 O2 123.6(2) . . ?
O3 C9 C8 119.9(2) . . ?
O2 C9 C8 116.4(2) . . ?
C9 O2 Cu1 114.40(15) . . ?
N1 C10 C11 115.60(19) . . ?
N1 C10 H10A 108.4 . . ?
C11 C10 H10A 108.4 . . ?
N1 C10 H10B 108.4 . . ?
C11 C10 H10B 108.4 . . ?
H10A C10 H10B 107.4 . . ?
O5 C11 O4 125.0(2) . . ?
O5 C11 C10 115.9(2) . . ?
O4 C11 C10 119.1(2) . . ?
C11 O4 Cu1 112.34(16) . . ?
N2 C12 C2 114.05(18) . . ?
N2 C12 H12A 108.7 . . ?
C2 C12 H12A 108.7 . . ?
N2 C12 H12B 108.7 . . ?
C2 C12 H12B 108.7 . . ?
H12A C12 H12B 107.6 . . ?
C15 N2 C13 115.19(18) . . ?
C15 N2 C12 111.44(18) . . ?
C13 N2 C12 108.33(17) . . ?
C15 N2 Cu2 105.61(13) . . ?
C13 N2 Cu2 104.76(14) . . ?
C12 N2 Cu2 111.31(14) . . ?
N2 C13 C14 110.08(19) . . ?
N2 C13 H13A 109.6 . . ?
C14 C13 H13A 109.6 . . ?
N2 C13 H13B 109.6 . . ?
C14 C13 H13B 109.6 . . ?
H13A C13 H13B 108.2 . . ?
O7 C14 O6 123.8(2) . . ?
O7 C14 C13 120.2(2) . . ?
O6 C14 C13 115.93(19) . . ?
C14 O6 Cu2 113.77(14) . . ?
N2 C15 C16 110.40(18) . . ?
N2 C15 H15A 109.6 . . ?
C16 C15 H15A 109.6 . . ?
N2 C15 H15B 109.6 . . ?
C16 C15 H15B 109.6 . . ?
H15A C15 H15B 108.1 . . ?
O9 C16 O8 124.0(2) . . ?
O9 C16 C15 118.7(2) . . ?
O8 C16 C15 117.3(2) . . ?
C16 O8 Cu2 114.21(15) . . ?
Cu1 O10 H101 117(3) . . ?
Cu1 O10 H102 113(3) . . ?
H101 O10 H102 112(4) . . ?
Cu2 O11 H111 115(3) . . ?
Cu2 O11 H112 115(3) . . ?
H111 O11 H112 108(4) . . ?
O14 Na1 O12 150.03(10) . . ?
O14 Na1 O15 107.39(9) . . ?
O12 Na1 O15 99.62(9) . . ?
O14 Na1 O13 94.66(9) . . ?
O12 Na1 O13 87.18(8) . . ?
O15 Na1 O13 111.49(9) . . ?
O14 Na1 O12 84.49(8) . 3_666 ?
O12 Na1 O12 85.45(8) . 3_666 ?
O15 Na1 O12 84.43(9) . 3_666 ?
O13 Na1 O12 163.41(9) . 3_666 ?
O14 Na1 Na1 120.83(8) . 3_666 ?
O12 Na1 Na1 43.67(6) . 3_666 ?
O15 Na1 Na1 92.55(7) . 3_666 ?
O13 Na1 Na1 129.12(8) . 3_666 ?
O12 Na1 Na1 41.78(5) 3_666 3_666 ?
O14 Na1 H152 101.7(8) . . ?
O12 Na1 H152 101.3(8) . . ?
O15 Na1 H152 14.6(8) . . ?
O13 Na1 H152 125.9(8) . . ?
O12 Na1 H152 70.3(8) 3_666 . ?
Na1 Na1 H152 84.1(8) 3_666 . ?
Na1 O12 Na1 94.55(8) . 3_666 ?
Na1 O12 H121 107(3) . . ?
Na1 O12 H121 109(3) 3_666 . ?
Na1 O12 H122 118(4) . . ?
Na1 O12 H122 122(3) 3_666 . ?
H121 O12 H122 106(4) . . ?
Na1 O13 H131 108(3) . . ?
Na1 O13 H132 111(4) . . ?
H131 O13 H132 105(5) . . ?
Na1 O14 Cu2 103.51(8) . . ?
Na1 O14 H141 118(3) . . ?
Cu2 O14 H141 98(3) . . ?
Na1 O14 H142 115(4) . . ?
Cu2 O14 H142 116(4) . . ?
H141 O14 H142 106(5) . . ?
Na1 O15 H151 113(3) . . ?
Na1 O15 H152 109(3) . . ?
H151 O15 H152 109(4) . . ?
H211 O21 H212 105(3) . . ?
H221 O22 H222 107(4) . . ?
H231 O23 H232 96(4) . . ?

loop_
_geom_bond_atom_site_label_1
_geom_bond_atom_site_label_2
_geom_bond_distance
_geom_bond_site_symmetry_2
_geom_bond_publ_flag
Cu1 O1 1.9166(16) . ?
Cu1 O2 1.9647(17) . ?
Cu1 O10 1.9774(19) . ?
Cu1 N1 2.038(2) . ?
Cu1 O4 2.1597(18) . ?
Cu2 O11 1.9461(19) . ?
Cu2 O8 1.9551(17) . ?
Cu2 O6 1.9614(17) . ?
Cu2 N2 2.0144(19) . ?
Cu2 O1 2.2252(17) . ?
Cu2 O14 2.868(2) . ?
O1 C1 1.337(3) . ?
C1 C6 1.410(3) . ?
C1 C2 1.413(3) . ?
C2 C3 1.394(3) . ?
C2 C12 1.503(3) . ?
C3 C4 1.389(4) . ?
C3 H3 0.9500 . ?
C4 C5 1.388(3) . ?
C4 Cl1 1.754(2) . ?
C5 C6 1.404(3) . ?
C5 H5 0.9500 . ?
C6 C7 1.502(3) . ?
C7 N1 1.503(3) . ?
C7 H7A 0.9900 . ?
C7 H7B 0.9900 . ?
N1 C8 1.494(3) . ?
N1 C10 1.497(3) . ?
C8 C9 1.526(3) . ?
C8 H8A 0.9900 . ?
C8 H8B 0.9900 . ?
C9 O3 1.242(3) . ?
C9 O2 1.279(3) . ?
C10 C11 1.528(3) . ?
C10 H10A 0.9900 . ?
C10 H10B 0.9900 . ?
C11 O5 1.253(3) . ?
C11 O4 1.255(3) . ?
C12 N2 1.502(3) . ?
C12 H12A 0.9900 . ?
C12 H12B 0.9900 . ?
N2 C15 1.479(3) . ?
N2 C13 1.487(3) . ?
C13 C14 1.529(3) . ?
C13 H13A 0.9900 . ?
C13 H13B 0.9900 . ?
C14 O7 1.229(3) . ?
C14 O6 1.297(3) . ?
C15 C16 1.535(3) . ?
C15 H15A 0.9900 . ?
C15 H15B 0.9900 . ?
C16 O9 1.256(3) . ?
C16 O8 1.262(3) . ?
O10 H101 0.79(4) . ?
O10 H102 0.77(4) . ?
O11 H111 0.75(4) . ?
O11 H112 0.85(4) . ?
Na1 O14 2.313(2) . ?
Na1 O12 2.340(2) . ?
Na1 O15 2.349(2) . ?
Na1 O13 2.406(2) . ?
Na1 O12 2.424(2) 3_666 ?
Na1 Na1 3.500(2) 3_666 ?
Na1 H152 2.67(4) . ?
O12 Na1 2.424(2) 3_666 ?
O12 H121 0.85(5) . ?
O12 H122 0.71(4) . ?
O13 H131 0.91(4) . ?
O13 H132 0.73(6) . ?
O14 H141 0.84(5) . ?
O14 H142 0.74(5) . ?
O15 H151 0.81(4) . ?
O15 H152 0.71(4) . ?
O21 H211 0.83(4) . ?
O21 H212 0.84(4) . ?
O22 H221 0.71(4) . ?
O22 H222 0.83(5) . ?
O23 H231 0.75(4) . ?
O23 H232 0.87(5) . ?

loop_
_geom_hbond_atom_site_label_D
_geom_hbond_atom_site_label_H
_geom_hbond_atom_site_label_A
_geom_hbond_distance_DH
_geom_hbond_distance_HA
_geom_hbond_distance_DA
_geom_hbond_angle_DHA
_geom_hbond_site_symmetry_A
O10 H101 O9 0.79(4) 2.01(4) 2.797(3) 175(4) 2_645
O10 H102 O6 0.77(4) 1.94(4) 2.698(3) 171(4) .
O11 H111 O15 0.75(4) 1.94(4) 2.684(3) 168(4) .
O11 H112 O21 0.85(4) 1.82(4) 2.664(3) 168(4) .
O12 H121 O22 0.85(5) 1.95(5) 2.786(3) 169(4) 3_666
O12 H122 O2 0.71(4) 2.17(5) 2.861(3) 163(5) 4_566
O13 H131 O21 0.91(4) 2.00(4) 2.794(3) 146(4) .
O13 H132 O4 0.73(6) 2.11(6) 2.819(3) 162(6) 4_566
O14 H141 O3 0.84(5) 1.93(5) 2.755(3) 165(4) 4_666
O14 H142 O3 0.74(5) 2.14(5) 2.867(3) 171(5) 2_655
O15 H151 O7 0.81(4) 1.91(5) 2.710(3) 172(4) 1_455
O15 H152 O22 0.71(4) 2.11(4) 2.812(3) 169(4) .
O21 H211 O9 0.83(4) 1.99(4) 2.807(3) 172(3) 2_645
O21 H212 O5 0.84(4) 1.88(4) 2.719(3) 170(3) 4_566
O22 H221 O23 0.71(4) 1.98(4) 2.687(3) 170(4) 3_665
O22 H222 O9 0.83(5) 2.12(5) 2.918(3) 163(4) .
O23 H231 O5 0.75(4) 2.14(4) 2.784(3) 144(4) .
O23 H232 O13 0.87(5) 2.13(5) 2.874(3) 144(4) 1_554
